data_7242226
loop_
_publ_author_name
'Takaki, Koyo'
'Sakuda, Eri'
'Ito, Akitaka'
'Horiuchi, Shinnosuke'
'Arikawa, Yasuhiro'
'Umakoshi, Keisuke'

_publ_section_title
;
 Bridging-arylene effects on spectroscopic and photophysical properties of
 arylborane--dipyrrinato zinc(ii) complexes
;
_journal_issue 11
_journal_name_full 'RSC Advances'
_journal_page_first 6259
_journal_page_last 6267
_journal_paper_doi 10.1039/D0RA09029H
_journal_volume 11
_journal_year 2021
_chemical_absolute_configuration 'CHOOSE rm ad rmad syn or unk'
_chemical_formula_moiety 'C74 H80 B2 N4 Zn'
_chemical_formula_sum 'C74 H80 B2 N4 Zn'
_chemical_formula_weight 1112.47
_space_group_crystal_system cubic
_space_group_IT_number 220
_space_group_name_Hall 'I -4bd 2c 3'
_space_group_name_H-M_alt 'I -4 3 d'
_atom_sites_solution_hydrogens geom
_atom_sites_solution_primary direct
_atom_sites_solution_secondary difmap
_audit_update_record
;
2020-11-25 deposited with the CCDC.	2021-01-25 downloaded from the CCDC.
;
_cell_angle_alpha 90.0000
_cell_angle_beta 90.0000
_cell_angle_gamma 90.0000
_cell_formula_units_Z 12
_cell_length_a 26.536(4)
_cell_length_b 26.536(4)
_cell_length_c 26.536(4)
_cell_measurement_reflns_used 21854
_cell_measurement_temperature 93
_cell_measurement_theta_max 26.02
_cell_measurement_theta_min 1.88
_cell_volume 18686(5)
_computing_cell_refinement DTREK
_computing_data_collection DTREK
_computing_data_reduction DTREK
_computing_molecular_graphics 'CrystalStructure 4.3'
_computing_publication_material 'CrystalStructure 4.3 (Rigaku, 2019)'
_computing_structure_refinement 'SHELXL Version 2018/3 (Sheldrick, 2008)'
_computing_structure_solution 'SHELXS Version 2013/1 (Sheldrick, 2008)'
_diffrn_ambient_temperature 93
_diffrn_detector_area_resol_mean 29.257
_diffrn_measured_fraction_theta_full 0.998
_diffrn_measured_fraction_theta_max 0.998
_diffrn_measurement_device_type 'Rigaku Saturn70'
_diffrn_measurement_method \w
_diffrn_radiation_type 'Mo K\a'
_diffrn_radiation_wavelength 0.71075
_diffrn_reflns_av_R_equivalents 0.1121
_diffrn_reflns_av_unetI/netI 0.0390
_diffrn_reflns_Laue_measured_fraction_full 0.998
_diffrn_reflns_Laue_measured_fraction_max 0.998
_diffrn_reflns_limit_h_max 31
_diffrn_reflns_limit_h_min -32
_diffrn_reflns_limit_k_max 31
_diffrn_reflns_limit_k_min -32
_diffrn_reflns_limit_l_max 32
_diffrn_reflns_limit_l_min -32
_diffrn_reflns_number 66837
_diffrn_reflns_point_group_measured_fraction_full 0.999
_diffrn_reflns_point_group_measured_fraction_max 0.999
_diffrn_reflns_theta_full 25.242
_diffrn_reflns_theta_max 26.007
_diffrn_reflns_theta_min 1.880
_diffrn_standards_number 0
_exptl_absorpt_coefficient_mu 0.440
_exptl_absorpt_correction_T_max 0.953
_exptl_absorpt_correction_T_min 0.783
_exptl_absorpt_correction_type multi-scan
_exptl_absorpt_process_details 'REQAB (Rigaku, 1998)'
_exptl_crystal_colour orange
_exptl_crystal_density_diffrn 1.186
_exptl_crystal_density_method 'not measured'
_exptl_crystal_description prism
_exptl_crystal_F_000 7104.00
_exptl_crystal_size_max 0.130
_exptl_crystal_size_mid 0.110
_exptl_crystal_size_min 0.110
_refine_diff_density_max 0.24
_refine_diff_density_min -0.43
_refine_ls_abs_structure_details
;
 Flack x determined using 1220 quotients [(I+)-(I-)]/[(I+)+(I-)]
 (Parsons, Flack and Wagner, Acta Cryst. B69 (2013) 249-259).
;
_refine_ls_abs_structure_Flack 0.026(9)
_refine_ls_extinction_method none
_refine_ls_goodness_of_fit_ref 1.280
_refine_ls_hydrogen_treatment constr
_refine_ls_number_parameters 190
_refine_ls_number_reflns 3072
_refine_ls_number_restraints 0
_refine_ls_R_factor_all 0.0592
_refine_ls_R_factor_gt 0.0587
_refine_ls_shift/su_max 0.000
_refine_ls_structure_factor_coef Fsqd
_refine_ls_weighting_details 'w = 1/[\s^2^(Fo^2^)+(0.0299P)^2^+38.4963P] where P=(Fo^2^+2Fc^2^)/3'
_refine_ls_weighting_scheme calc
_refine_ls_wR_factor_gt 0.1207
_refine_ls_wR_factor_ref 0.1209
_reflns_Friedel_coverage 0.873
_reflns_Friedel_fraction_full 0.999
_reflns_Friedel_fraction_max 0.999
_reflns_number_gt 3056
_reflns_number_total 3072
_reflns_threshold_expression F^2^>2.0\s(F^2^)
_cod_data_source_file d0ra09029h2.cif
_cod_data_source_block 2150a
_cod_original_cell_volume 18686(4)
_cod_database_code 7242226

loop_
_space_group_symop_operation_xyz
'x, y, z'
'z, x, y'
'y, z, x'
'x+1/2, -y+1/2, -z'
'z+1/2, -x+1/2, -y'
'y+1/2, -z+1/2, -x'
'-x, y+1/2, -z+1/2'
'-z, x+1/2, -y+1/2'
'-y, z+1/2, -x+1/2'
'-x+1/2, -y, z+1/2'
'-z+1/2, -x, y+1/2'
'-y+1/2, -z, x+1/2'
'x+1/4, z+1/4, y+1/4'
'y+1/4, x+1/4, z+1/4'
'z+1/4, y+1/4, x+1/4'
'x+3/4, -z+1/4, -y+3/4'
'y+3/4, -x+1/4, -z+3/4'
'z+3/4, -y+1/4, -x+3/4'
'-x+3/4, z+3/4, -y+1/4'
'-y+3/4, x+3/4, -z+1/4'
'-z+3/4, y+3/4, -x+1/4'
'-x+1/4, -z+3/4, y+3/4'
'-y+1/4, -x+3/4, z+3/4'
'-z+1/4, -y+3/4, x+3/4'
'x+1/2, y+1/2, z+1/2'
'z+1/2, x+1/2, y+1/2'
'y+1/2, z+1/2, x+1/2'
'x+1, -y+1, -z+1/2'
'z+1, -x+1, -y+1/2'
'y+1, -z+1, -x+1/2'
'-x+1/2, y+1, -z+1'
'-z+1/2, x+1, -y+1'
'-y+1/2, z+1, -x+1'
'-x+1, -y+1/2, z+1'
'-z+1, -x+1/2, y+1'
'-y+1, -z+1/2, x+1'
'x+3/4, z+3/4, y+3/4'
'y+3/4, x+3/4, z+3/4'
'z+3/4, y+3/4, x+3/4'
'x+5/4, -z+3/4, -y+5/4'
'y+5/4, -x+3/4, -z+5/4'
'z+5/4, -y+3/4, -x+5/4'
'-x+5/4, z+5/4, -y+3/4'
'-y+5/4, x+5/4, -z+3/4'
'-z+5/4, y+5/4, -x+3/4'
'-x+3/4, -z+5/4, y+5/4'
'-y+3/4, -x+5/4, z+5/4'
'-z+3/4, -y+5/4, x+5/4'

loop_
_atom_site_label
_atom_site_type_symbol
_atom_site_fract_x
_atom_site_fract_y
_atom_site_fract_z
_atom_site_U_iso_or_equiv
_atom_site_adp_type
_atom_site_occupancy
_atom_site_site_symmetry_order
_atom_site_calc_flag
_atom_site_refinement_flags_posn
_atom_site_refinement_flags_adp
_atom_site_refinement_flags_occupancy
_atom_site_disorder_assembly
_atom_site_disorder_group
Zn1 Zn 0.000000 0.750000 0.125000 0.0272(3) Uani 1 4 d S T P . .
N2 N 0.02273(16) 0.69974(16) 0.07479(15) 0.0258(9) Uani 1 1 d . . . . .
C3 C 0.0436(2) 0.6547(2) 0.0818(2) 0.0293(12) Uani 1 1 d . . . . .
H3 H 0.048734 0.639791 0.113964 0.035 Uiso 1 1 calc R U . . .
C4 C 0.05722(19) 0.63172(19) 0.03545(19) 0.0260(11) Uani 1 1 d . . . . .
H4 H 0.073059 0.599942 0.030879 0.031 Uiso 1 1 calc R U . . .
C5 C 0.04271(17) 0.66502(17) -0.00139(19) 0.0229(10) Uani 1 1 d . . . . .
H5 H 0.046468 0.660344 -0.036682 0.027 Uiso 1 1 calc R U . . .
C6 C 0.02122(18) 0.70748(18) 0.02246(17) 0.0212(10) Uani 1 1 d . . . . .
C7 C 0.000000 0.750000 -0.0007(2) 0.0197(12) Uani 1 2 d S T P . .
C8 C 0.000000 0.750000 -0.0575(2) 0.0182(12) Uani 1 2 d S T P . .
C9 C 0.03599(17) 0.77878(17) -0.08337(17) 0.0178(9) Uani 1 1 d . . . . .
C10 C 0.07524(18) 0.8091(2) -0.05486(18) 0.0243(11) Uani 1 1 d . . . . .
H10A H 0.108683 0.802220 -0.068947 0.029 Uiso 1 1 calc R U . . .
H10B H 0.074698 0.799440 -0.019205 0.029 Uiso 1 1 calc R U . . .
H10C H 0.067679 0.845069 -0.058009 0.029 Uiso 1 1 calc R U . . .
C11 C 0.03503(17) 0.78001(17) -0.13636(17) 0.0175(10) Uani 1 1 d . . . . .
C12 C 0.07027(19) 0.81540(18) -0.16359(18) 0.0219(10) Uani 1 1 d . . . . .
H12A H 0.060104 0.818083 -0.198987 0.026 Uiso 1 1 calc R U . . .
H12B H 0.104764 0.802340 -0.161642 0.026 Uiso 1 1 calc R U . . .
H12C H 0.068835 0.848758 -0.147803 0.026 Uiso 1 1 calc R U . . .
C13 C 0.000000 0.750000 -0.1633(2) 0.0164(12) Uani 1 2 d S T P . .
C15 C -0.05095(16) 0.76210(16) -0.25059(17) 0.0183(9) Uani 1 1 d . . . . .
C16 C -0.08330(18) 0.80108(17) -0.23397(17) 0.0193(9) Uani 1 1 d . . . . .
C17 C -0.13063(18) 0.80748(18) -0.2553(2) 0.0258(10) Uani 1 1 d . . . . .
H17 H -0.151811 0.833698 -0.243259 0.031 Uiso 1 1 calc R U . . .
C18 C -0.14790(18) 0.7764(2) -0.2941(2) 0.0274(11) Uani 1 1 d . . . . .
C19 C -0.11587(18) 0.73856(19) -0.31102(18) 0.0248(11) Uani 1 1 d . . . . .
H19 H -0.126927 0.717245 -0.337571 0.030 Uiso 1 1 calc R U . . .
C20 C -0.06824(18) 0.73073(18) -0.29058(17) 0.0215(10) Uani 1 1 d . . . . .
C21 C -0.03722(19) 0.6877(2) -0.3117(2) 0.0299(12) Uani 1 1 d . . . . .
H21A H -0.026686 0.665503 -0.284123 0.036 Uiso 1 1 calc R U . . .
H21B H -0.007358 0.701285 -0.328655 0.036 Uiso 1 1 calc R U . . .
H21C H -0.057532 0.668608 -0.335851 0.036 Uiso 1 1 calc R U . . .
C22 C -0.0675(2) 0.83876(19) -0.19406(19) 0.0262(11) Uani 1 1 d . . . . .
H22A H -0.032814 0.849755 -0.200568 0.031 Uiso 1 1 calc R U . . .
H22B H -0.069295 0.822915 -0.160748 0.031 Uiso 1 1 calc R U . . .
H22C H -0.090039 0.867970 -0.195051 0.031 Uiso 1 1 calc R U . . .
C23 C -0.1994(2) 0.7840(2) -0.3167(2) 0.0394(14) Uani 1 1 d . . . . .
H23A H -0.217200 0.751733 -0.317970 0.047 Uiso 1 1 calc R U . . .
H23B H -0.195883 0.797528 -0.350915 0.047 Uiso 1 1 calc R U . . .
H23C H -0.218510 0.807873 -0.295978 0.047 Uiso 1 1 calc R U . . .
B14 B 0.000000 0.750000 -0.2229(3) 0.0185(14) Uani 1 2 d S T P . .

loop_
_atom_site_aniso_label
_atom_site_aniso_U_11
_atom_site_aniso_U_22
_atom_site_aniso_U_33
_atom_site_aniso_U_23
_atom_site_aniso_U_13
_atom_site_aniso_U_12
Zn1 0.0330(4) 0.0330(4) 0.0157(6) 0.000 0.000 0.000
N2 0.029(2) 0.031(2) 0.018(2) 0.0065(18) -0.0028(17) 0.0000(19)
C3 0.033(3) 0.031(3) 0.024(3) 0.007(2) -0.009(2) 0.001(2)
C4 0.026(3) 0.022(3) 0.030(3) 0.002(2) -0.002(2) 0.002(2)
C5 0.022(2) 0.026(2) 0.020(2) -0.003(2) 0.001(2) -0.0010(19)
C6 0.020(2) 0.025(2) 0.020(2) 0.0026(19) -0.0002(19) -0.001(2)
C7 0.020(3) 0.023(3) 0.016(3) 0.000 0.000 -0.003(3)
C8 0.018(3) 0.021(3) 0.016(3) 0.000 0.000 0.002(3)
C9 0.017(2) 0.018(2) 0.019(2) -0.0015(18) -0.0003(18) 0.0005(18)
C10 0.024(3) 0.030(3) 0.019(2) -0.002(2) -0.002(2) -0.008(2)
C11 0.016(2) 0.019(2) 0.017(2) -0.0037(18) 0.0011(18) 0.0004(18)
C12 0.024(3) 0.023(3) 0.019(2) 0.0024(19) 0.000(2) -0.004(2)
C13 0.019(3) 0.014(3) 0.016(3) 0.000 0.000 0.000(3)
C15 0.020(2) 0.019(2) 0.016(2) 0.0015(18) 0.0029(19) 0.0004(17)
C16 0.021(2) 0.019(2) 0.018(2) 0.0011(18) -0.0002(18) -0.0019(18)
C17 0.023(2) 0.026(2) 0.028(3) 0.000(2) 0.001(2) 0.002(2)
C18 0.021(3) 0.030(3) 0.031(3) 0.000(2) -0.003(2) 0.000(2)
C19 0.025(3) 0.029(3) 0.020(2) -0.002(2) -0.0056(19) -0.002(2)
C20 0.024(2) 0.024(2) 0.016(2) 0.0003(19) -0.0005(19) 0.001(2)
C21 0.025(3) 0.039(3) 0.026(3) -0.011(2) -0.003(2) 0.006(2)
C22 0.032(3) 0.023(3) 0.023(3) -0.006(2) 0.000(2) 0.005(2)
C23 0.027(3) 0.041(3) 0.050(4) -0.006(3) -0.013(3) 0.006(3)
B14 0.023(4) 0.013(3) 0.019(4) 0.000 0.000 -0.004(3)

loop_
_atom_type_symbol
_atom_type_description
_atom_type_scat_dispersion_real
_atom_type_scat_dispersion_imag
_atom_type_scat_source
C C 0.0033 0.0016
;
International Tables for Crystallography
(Vol. C, Tables 4.2.6.8 and 6.1.1.4)
;
H H 0.0000 0.0000
;
International Tables for Crystallography
(Vol. C, Table 6.1.1.4)
;
B B 0.0013 0.0007
;
International Tables for Crystallography
(Vol. C, Tables 4.2.6.8 and 6.1.1.4)
;
N N 0.0061 0.0033
;
International Tables for Crystallography
(Vol. C, Tables 4.2.6.8 and 6.1.1.4)
;
Zn Zn 0.2839 1.4301
;
International Tables for Crystallography
(Vol. C, Tables 4.2.6.8 and 6.1.1.4)
;

loop_
_geom_angle_atom_site_label_1
_geom_angle_atom_site_label_2
_geom_angle_atom_site_label_3
_geom_angle
_geom_angle_site_symmetry_1
_geom_angle_site_symmetry_3
_geom_angle_publ_flag
N2 Zn1 N2 95.4(2) 20 41_354 ?
N2 Zn1 N2 116.95(13) 20 34_464 ?
N2 Zn1 N2 116.95(13) 41_354 34_464 ?
N2 Zn1 N2 116.95(13) 20 . ?
N2 Zn1 N2 116.94(13) 41_354 . ?
N2 Zn1 N2 95.4(2) 34_464 . ?
C3 N2 C6 106.4(4) . . ?
C3 N2 Zn1 129.6(3) . . ?
C6 N2 Zn1 124.0(3) . . ?
N2 C3 C4 111.7(4) . . ?
N2 C3 H3 124.1 . . ?
C4 C3 H3 124.1 . . ?
C5 C4 C3 105.6(4) . . ?
C5 C4 H4 127.2 . . ?
C3 C4 H4 127.2 . . ?
C4 C5 C6 107.9(4) . . ?
C4 C5 H5 126.0 . . ?
C6 C5 H5 126.0 . . ?
C7 C6 N2 124.2(5) . . ?
C7 C6 C5 127.4(4) . . ?
N2 C6 C5 108.4(4) . . ?
C6 C7 C6 128.0(6) . 34_464 ?
C6 C7 C8 116.0(3) . . ?
C6 C7 C8 116.0(3) 34_464 . ?
C9 C8 C9 121.4(6) . 34_464 ?
C9 C8 C7 119.3(3) . . ?
C9 C8 C7 119.3(3) 34_464 . ?
C8 C9 C11 119.3(4) . . ?
C8 C9 C10 120.8(4) . . ?
C11 C9 C10 119.9(4) . . ?
C9 C10 H10A 109.5 . . ?
C9 C10 H10B 109.5 . . ?
H10A C10 H10B 109.5 . . ?
C9 C10 H10C 109.5 . . ?
H10A C10 H10C 109.5 . . ?
H10B C10 H10C 109.5 . . ?
C9 C11 C13 120.2(4) . . ?
C9 C11 C12 118.8(4) . . ?
C13 C11 C12 120.9(4) . . ?
C11 C12 H12A 109.5 . . ?
C11 C12 H12B 109.5 . . ?
H12A C12 H12B 109.5 . . ?
C11 C12 H12C 109.5 . . ?
H12A C12 H12C 109.5 . . ?
H12B C12 H12C 109.5 . . ?
C11 C13 C11 119.4(5) . 34_464 ?
C11 C13 B14 120.3(3) . . ?
C11 C13 B14 120.3(3) 34_464 . ?
C16 C15 C20 117.6(4) . . ?
C16 C15 B14 121.7(4) . . ?
C20 C15 B14 120.4(4) . . ?
C17 C16 C15 120.7(4) . . ?
C17 C16 C22 117.1(4) . . ?
C15 C16 C22 122.1(4) . . ?
C16 C17 C18 121.7(5) . . ?
C16 C17 H17 119.1 . . ?
C18 C17 H17 119.1 . . ?
C19 C18 C17 117.7(5) . . ?
C19 C18 C23 121.5(5) . . ?
C17 C18 C23 120.8(5) . . ?
C18 C19 C20 122.5(5) . . ?
C18 C19 H19 118.7 . . ?
C20 C19 H19 118.7 . . ?
C19 C20 C15 119.7(4) . . ?
C19 C20 C21 117.6(4) . . ?
C15 C20 C21 122.7(4) . . ?
C20 C21 H21A 109.5 . . ?
C20 C21 H21B 109.5 . . ?
H21A C21 H21B 109.5 . . ?
C20 C21 H21C 109.5 . . ?
H21A C21 H21C 109.5 . . ?
H21B C21 H21C 109.5 . . ?
C16 C22 H22A 109.5 . . ?
C16 C22 H22B 109.5 . . ?
H22A C22 H22B 109.5 . . ?
C16 C22 H22C 109.5 . . ?
H22A C22 H22C 109.5 . . ?
H22B C22 H22C 109.5 . . ?
C18 C23 H23A 109.5 . . ?
C18 C23 H23B 109.5 . . ?
H23A C23 H23B 109.5 . . ?
C18 C23 H23C 109.5 . . ?
H23A C23 H23C 109.5 . . ?
H23B C23 H23C 109.5 . . ?
C15 B14 C15 124.2(5) 34_464 . ?
C15 B14 C13 117.9(3) 34_464 . ?
C15 B14 C13 117.9(3) . . ?

loop_
_geom_bond_atom_site_label_1
_geom_bond_atom_site_label_2
_geom_bond_distance
_geom_bond_site_symmetry_2
_geom_bond_publ_flag
Zn1 N2 1.979(4) 20 ?
Zn1 N2 1.979(4) 41_354 ?
Zn1 N2 1.979(4) 34_464 ?
Zn1 N2 1.979(4) . ?
N2 C3 1.329(7) . ?
N2 C6 1.404(6) . ?
C3 C4 1.421(7) . ?
C3 H3 0.9500 . ?
C4 C5 1.373(7) . ?
C4 H4 0.9500 . ?
C5 C6 1.412(7) . ?
C5 H5 0.9500 . ?
C6 C7 1.403(5) . ?
C7 C8 1.507(8) . ?
C8 C9 1.402(5) . ?
C8 C9 1.402(5) 34_464 ?
C9 C11 1.407(6) . ?
C9 C10 1.517(6) . ?
C10 H10A 0.9800 . ?
C10 H10B 0.9800 . ?
C10 H10C 0.9800 . ?
C11 C13 1.418(5) . ?
C11 C12 1.510(6) . ?
C12 H12A 0.9800 . ?
C12 H12B 0.9800 . ?
C12 H12C 0.9800 . ?
C13 B14 1.580(9) . ?
C15 C16 1.415(6) . ?
C15 C20 1.425(6) . ?
C15 B14 1.572(5) . ?
C16 C17 1.388(7) . ?
C16 C22 1.516(6) . ?
C17 C18 1.396(7) . ?
C17 H17 0.9500 . ?
C18 C19 1.390(7) . ?
C18 C23 1.506(7) . ?
C19 C20 1.391(7) . ?
C19 H19 0.9500 . ?
C20 C21 1.514(7) . ?
C21 H21A 0.9800 . ?
C21 H21B 0.9800 . ?
C21 H21C 0.9800 . ?
C22 H22A 0.9800 . ?
C22 H22B 0.9800 . ?
C22 H22C 0.9800 . ?
C23 H23A 0.9800 . ?
C23 H23B 0.9800 . ?
C23 H23C 0.9800 . ?

loop_
_geom_torsion_atom_site_label_1
_geom_torsion_atom_site_label_2
_geom_torsion_atom_site_label_3
_geom_torsion_atom_site_label_4
_geom_torsion
_geom_torsion_site_symmetry_1
_geom_torsion_site_symmetry_2
_geom_torsion_site_symmetry_3
_geom_torsion_site_symmetry_4
_geom_torsion_publ_flag
C6 N2 C3 C4 1.0(6) . . . . ?
Zn1 N2 C3 C4 -176.4(4) . . . . ?
N2 C3 C4 C5 -1.0(6) . . . . ?
C3 C4 C5 C6 0.6(6) . . . . ?
C3 N2 C6 C7 177.4(4) . . . . ?
Zn1 N2 C6 C7 -5.0(6) . . . . ?
C3 N2 C6 C5 -0.6(6) . . . . ?
Zn1 N2 C6 C5 177.0(3) . . . . ?
C4 C5 C6 C7 -177.9(4) . . . . ?
C4 C5 C6 N2 0.0(6) . . . . ?
N2 C6 C7 C6 2.8(3) . . . 34_464 ?
C5 C6 C7 C6 -179.6(6) . . . 34_464 ?
N2 C6 C7 C8 -177.2(3) . . . . ?
C5 C6 C7 C8 0.4(5) . . . . ?
C6 C7 C8 C9 -102.1(3) . . . . ?
C6 C7 C8 C9 77.9(3) 34_464 . . . ?
C6 C7 C8 C9 77.9(3) . . . 34_464 ?
C6 C7 C8 C9 -102.1(3) 34_464 . . 34_464 ?
C9 C8 C9 C11 1.9(3) 34_464 . . . ?
C7 C8 C9 C11 -178.1(3) . . . . ?
C9 C8 C9 C10 -179.0(5) 34_464 . . . ?
C7 C8 C9 C10 1.0(5) . . . . ?
C8 C9 C11 C13 -3.9(6) . . . . ?
C10 C9 C11 C13 177.1(4) . . . . ?
C8 C9 C11 C12 173.5(4) . . . . ?
C10 C9 C11 C12 -5.6(7) . . . . ?
C9 C11 C13 C11 1.9(3) . . . 34_464 ?
C12 C11 C13 C11 -175.3(5) . . . 34_464 ?
C9 C11 C13 B14 -178.1(3) . . . . ?
C12 C11 C13 B14 4.7(5) . . . . ?
C20 C15 C16 C17 1.5(7) . . . . ?
B14 C15 C16 C17 -172.7(4) . . . . ?
C20 C15 C16 C22 -176.0(4) . . . . ?
B14 C15 C16 C22 9.9(6) . . . . ?
C15 C16 C17 C18 -0.7(7) . . . . ?
C22 C16 C17 C18 176.9(5) . . . . ?
C16 C17 C18 C19 -0.3(8) . . . . ?
C16 C17 C18 C23 -179.9(5) . . . . ?
C17 C18 C19 C20 0.5(8) . . . . ?
C23 C18 C19 C20 -179.9(5) . . . . ?
C18 C19 C20 C15 0.3(8) . . . . ?
C18 C19 C20 C21 179.0(5) . . . . ?
C16 C15 C20 C19 -1.3(7) . . . . ?
B14 C15 C20 C19 172.9(4) . . . . ?
C16 C15 C20 C21 -179.9(4) . . . . ?
B14 C15 C20 C21 -5.7(7) . . . . ?
C16 C15 B14 C15 -137.8(4) . . . 34_464 ?
C20 C15 B14 C15 48.2(3) . . . 34_464 ?
C16 C15 B14 C13 42.2(4) . . . . ?
C20 C15 B14 C13 -131.8(3) . . . . ?
C11 C13 B14 C15 53.9(3) . . . 34_464 ?
C11 C13 B14 C15 -126.1(3) 34_464 . . 34_464 ?
C11 C13 B14 C15 -126.1(3) . . . . ?
C11 C13 B14 C15 53.9(3) 34_464 . . . ?
